data_4030283
loop_
_publ_author_name
'Trombe, J.-C.'
'Petit, J.-F.'
'Gleizes, A.'

_publ_section_title
;
 Lanthanide oxalato-squarates : preparation and crystal structures of
 [Ce2(H2O)8(C4O4)2(C2O4)].3H2O and Eu2(H2O)4(C4O4)2(C2O4)
;
_journal_name_full 'European Journal of Solid State and Inorganic Chemistry'
_journal_page_first 669
_journal_page_last 681
_journal_volume 28
_journal_year 1991
_chemical_formula_sum 'C10 H8 Eu2 O16'
_chemical_formula_weight 688.08
_space_group_IT_number 14
_symmetry_cell_setting monoclinic
_symmetry_Int_Tables_number 14
_symmetry_space_group_name_Hall '-P 2ybc'
_symmetry_space_group_name_H-M 'P 1 21/c 1'
_cell_angle_alpha 90
_cell_angle_beta 118.63(1)
_cell_angle_gamma 90
_cell_formula_units_Z 2
_cell_length_a 9.543(1)
_cell_length_b 9.828(1)
_cell_length_c 9.926(1)
_cell_volume 817.12(16)
_diffrn_ambient_temperature 293
_diffrn_radiation_probe x-ray
_diffrn_radiation_type MoK\a
_diffrn_radiation_wavelength 0.71069
_exptl_absorpt_coefficient_mu 7.695
_exptl_crystal_density_diffrn 2.797
_exptl_crystal_F_000 644
_refine_ls_number_parameters 128
_refine_ls_number_reflns 3762
_refine_ls_R_factor_gt 0.022
_refine_ls_wR_factor_gt 0.036
_cod_data_source_file EJSSIC-1991-28-669-681-2.cif
_cod_data_source_block Eu-oxalato-squarate
_cod_original_sg_symbol_H-M 'P 21/c'
_cod_original_formula_sum 'C10 H8  Eu2 O16'
_cod_database_code 4030283

loop_
_symmetry_equiv_pos_site_id
_symmetry_equiv_pos_as_xyz
1 x,y,z
2 -x,1/2+y,1/2-z
3 -x,-y,-z
4 x,1/2-y,1/2+z

loop_
_atom_site_label
_atom_site_type_symbol
_atom_site_thermal_displace_type
_atom_site_fract_x
_atom_site_fract_y
_atom_site_fract_z
_atom_site_occupancy
_atom_site_U_iso_or_equiv
Eu Eu Uiso 0.23988(1) 0.44752(1) 0.87119(1) 1.000 0.0099(1)
O1 O Uiso 0.5111(2) 0.5952(2) 0.9094(2) 1.000 0.0170(4)
OW1 O Uiso 0.0425(2) 0.3281(2) 0.6438(2) 1.000 0.0186(4)
O2 O Uiso 0.1750(2) 0.5823(2) 0.6395(2) 1.000 0.0189(4)
OW2 O Uiso 0.2078(3) 0.2126(2) 0.9308(2) 1.000 0.0309(5)
O3 O Uiso 0.2530(2) 0.8167(2) 0.4506(2) 1.000 0.0181(4)
O4 O Uiso 0.6183(2) 0.8329(2) 0.7409(2) 1.000 0.0196(4)
O5 O Uiso -0.0300(2) 0.5156(2) 0.8130(2) 1.000 0.0198(4)
O6 O Uiso 0.1996(2) 0.4509(2) 1.0942(2) 1.000 0.0219(4)
C1 C Uiso 0.4522(2) 0.6605(2) 0.7854(2) 1.000 0.0139(4)
C2 C Uiso 0.2933(2) 0.6532(2) 0.6583(2) 1.000 0.0147(4)
C3 C Uiso 0.3310(2) 0.7580(2) 0.5768(2) 1.000 0.0141(4)
C4 C Uiso 0.4956(2) 0.7653(2) 0.7073(2) 1.000 0.0146(4)
C5 C Uiso -0.0668(2) 0.5193(2) 0.9188(2) 1.000 0.0157(4)
H11 H Uiso -0.04100 0.27100 0.64100 1.000 0.0253
H12 H Uiso 0.16600 0.12500 0.88900 1.000 0.0380
H21 H Uiso 0.00000 0.37500 0.55500 1.000 0.0253
H22 H Uiso 0.27000 0.18800 1.02700 1.000 0.0380

loop_
_atom_type_symbol
_atom_type_description
_atom_type_scat_dispersion_real
_atom_type_scat_dispersion_imag
_atom_type_scat_source
C C 0.0033 0.0016 ' International Tables Vol C Tables 4.2.6.8 and 6.1.1.4'
H H 0.0000 0.0000 ' International Tables Vol C Tables 4.2.6.8 and 6.1.1.4'
Eu Eu -0.1578 3.6682 ' International Tables Vol C Tables 4.2.6.8 and 6.1.1.4'
O O 0.0106 0.0060 ' International Tables Vol C Tables 4.2.6.8 and 6.1.1.4'

loop_
_geom_angle_atom_site_label_1
_geom_angle_atom_site_label_2
_geom_angle_atom_site_label_3
_geom_angle
_geom_angle_site_symmetry_1
_geom_angle_site_symmetry_3
_geom_angle_publ_flag
O1 Eu OW1 128.48(6) . . yes
O1 Eu O2 69.74(6) . . yes
O1 Eu OW2 131.76(8) . . yes
O1 Eu O5 133.07(6) . . yes
O1 Eu O6 113.96(6) . . yes
O1 Eu O4 67.72(6) . 2_646 yes
O1 Eu O1 61.14(6) . 3_667 yes
O1 Eu O3 64.28(7) . 4_565 yes
OW1 Eu O2 69.96(6) . . yes
OW1 Eu OW2 68.77(6) . . yes
OW1 Eu O5 69.78(7) . . yes
OW1 Eu O6 117.53(7) . . yes
OW1 Eu O4 72.70(7) . 2_646 yes
O1 Eu OW1 139.09(7) 3_667 . yes
OW1 Eu O3 130.98(6) . 4_565 yes
O2 Eu OW2 136.99(6) . . yes
O2 Eu O5 82.37(7) . . yes
O2 Eu O6 140.12(7) . . yes
O2 Eu O4 76.42(7) . 2_646 yes
O1 Eu O2 130.31(7) 3_667 . yes
O2 Eu O3 74.99(6) . 4_565 yes
OW2 Eu O5 94.35(8) . . yes
OW2 Eu O6 72.41(7) . . yes
OW2 Eu O4 80.37(8) . 2_646 yes
O1 Eu OW2 78.25(7) 3_667 . yes
OW2 Eu O3 144.74(7) . 4_565 yes
O5 Eu O6 66.54(6) . . yes
O4 Eu O5 141.35(6) 2_646 . yes
O1 Eu O5 138.11(6) 3_667 . yes
O3 Eu O5 72.59(7) 4_565 . yes
O4 Eu O6 143.17(6) 2_646 . yes
O1 Eu O6 71.98(7) 3_667 . yes
O3 Eu O6 72.34(7) 4_565 . yes
O1 Eu O4 78.65(7) 3_667 2_646 yes
O3 Eu O4 130.06(7) 4_565 2_646 yes
O1 Eu O3 89.87(7) 3_667 4_565 yes
Eu O1 C1 100.34(14) . . yes
Eu O1 Eu 118.86(7) . 3_667 yes
Eu O1 C1 140.54(17) 3_667 . yes
Eu O2 C2 110.62(13) . . yes
Eu O3 C3 132.70(15) 4_564 . yes
Eu O4 C4 142.36(14) 2_656 . yes
Eu O5 C5 119.62(14) . . yes
Eu O6 C5 120.51(14) . 3_567 yes
Eu OW1 H11 125.00 . . no
Eu OW1 H21 116.00 . . no
H11 OW1 H21 107.00 . . no
Eu OW2 H12 145.00 . . no
Eu OW2 H22 115.00 . . no
H12 OW2 H22 98.00 . . no
O1 C1 C4 140.4(2) . . yes
C2 C1 C4 91.00(15) . . no
O1 C1 C2 128.6(2) . . yes
C1 C2 C3 90.84(16) . . no
O2 C2 C1 130.58(18) . . yes
O2 C2 C3 138.54(18) . . yes
O3 C3 C4 136.5(2) . . yes
O3 C3 C2 134.1(2) . . yes
C2 C3 C4 89.38(15) . . no
O4 C4 C3 136.58(18) . . yes
O4 C4 C1 134.63(18) . . yes
C1 C4 C3 88.77(16) . . no
O6 C5 C5 117.05(17) 3_567 3_567 yes
O5 C5 O6 126.71(19) . 3_567 yes
O5 C5 C5 116.24(19) . 3_567 yes

loop_
_geom_bond_atom_site_label_1
_geom_bond_atom_site_label_2
_geom_bond_distance
_geom_bond_site_symmetry_2
_geom_bond_publ_flag
Eu O1 2.830(2) . yes
Eu OW1 2.4384(19) . yes
Eu O2 2.4622(18) . yes
Eu OW2 2.439(2) . yes
Eu O5 2.447(2) . yes
Eu O6 2.4216(19) . yes
Eu O4 2.405(2) 2_646 yes
Eu O1 2.3679(19) 3_667 yes
Eu O3 2.432(2) 4_565 yes
O1 C1 1.257(3) . yes
O2 C2 1.262(3) . yes
O3 C3 1.250(3) . yes
O4 C4 1.245(3) . yes
O5 C5 1.257(3) . yes
O6 C5 1.246(3) 3_567 yes
OW1 H21 0.9000 . no
OW1 H11 0.9600 . no
OW2 H22 0.8800 . no
OW2 H12 0.9600 . no
C1 C2 1.436(3) . no
C1 C4 1.463(3) . no
C2 C3 1.457(3) . no
C3 C4 1.483(3) . no
C5 C5 1.549(3) 3_567 no

loop_
_geom_hbond_atom_site_label_D
_geom_hbond_atom_site_label_H
_geom_hbond_atom_site_label_A
_geom_hbond_distance_DH
_geom_hbond_distance_HA
_geom_hbond_distance_DA
_geom_hbond_angle_DHA
_geom_hbond_site_symmetry_A
_geom_hbond_publ_flag
OW1 H11 O5 0.9600 2.5800 3.111(3) 115.00 2_546 yes
OW1 H11 O3 0.9600 1.9700 2.885(3) 157.00 3_566 yes
OW2 H12 O5 0.9600 2.0900 2.924(3) 145.00 2_546 yes
OW1 H21 O2 0.9000 2.5100 2.810(3) 100.00 . yes
OW1 H21 O2 0.9000 1.9000 2.720(3) 151.00 3_566 yes
OW2 H22 O4 0.8800 2.0300 2.897(2) 166.00 3_667 yes

loop_
_geom_torsion_atom_site_label_1
_geom_torsion_atom_site_label_2
_geom_torsion_atom_site_label_3
_geom_torsion_atom_site_label_4
_geom_torsion
_geom_torsion_site_symmetry_1
_geom_torsion_site_symmetry_3
_geom_torsion_site_symmetry_4
_geom_torsion_publ_flag
OW1 Eu O1 C1 43.68(17) . . . no
OW1 Eu O1 Eu -131.62(8) . . 3_667 no
O2 Eu O1 C1 3.13(13) . . . no
O2 Eu O1 Eu -172.18(10) . . 3_667 no
OW2 Eu O1 C1 138.81(13) . . . no
OW2 Eu O1 Eu -36.49(12) . . 3_667 no
O5 Eu O1 C1 -54.28(16) . . . no
O5 Eu O1 Eu 130.42(8) . . 3_667 no
O6 Eu O1 C1 -133.86(14) . . . no
O6 Eu O1 Eu 50.84(10) . . 3_667 no
O4 Eu O1 C1 86.28(14) 2_646 . . no
O4 Eu O1 Eu -89.02(9) 2_646 . 3_667 no
O1 Eu O1 C1 175.30(16) 3_667 . . no
O1 Eu O1 Eu 0.00(9) 3_667 . 3_667 no
O3 Eu O1 C1 -79.48(14) 4_565 . . no
O3 Eu O1 Eu 105.22(9) 4_565 . 3_667 no
O1 Eu O2 C2 -2.97(14) . . . no
OW1 Eu O2 C2 -150.17(17) . . . no
OW2 Eu O2 C2 -133.16(16) . . . no
O5 Eu O2 C2 138.64(16) . . . no
O6 Eu O2 C2 100.52(17) . . . no
O4 Eu O2 C2 -73.91(16) 2_646 . . no
O1 Eu O2 C2 -11.97(19) 3_667 . . no
O3 Eu O2 C2 64.70(15) 4_565 . . no
O1 Eu O5 C5 -102.66(17) . . . no
OW1 Eu O5 C5 133.06(18) . . . no
O2 Eu O5 C5 -155.55(18) . . . no
OW2 Eu O5 C5 67.59(17) . . . no
O6 Eu O5 C5 -1.11(16) . . . no
O4 Eu O5 C5 147.59(15) 2_646 . . no
O1 Eu O5 C5 -9.6(2) 3_667 . . no
O3 Eu O5 C5 -78.96(17) 4_565 . . no
O1 Eu O6 C5 130.08(17) . . 3_567 no
OW1 Eu O6 C5 -47.75(19) . . 3_567 no
O2 Eu O6 C5 43.5(2) . . 3_567 no
OW2 Eu O6 C5 -101.33(18) . . 3_567 no
O5 Eu O6 C5 1.63(16) . . 3_567 no
O4 Eu O6 C5 -145.59(16) 2_646 . 3_567 no
O1 Eu O6 C5 175.65(19) 3_667 . 3_567 no
O3 Eu O6 C5 79.85(18) 4_565 . 3_567 no
O1 Eu O4 C4 75.2(3) . 2_646 2_646 no
OW1 Eu O4 C4 -138.5(3) . 2_646 2_646 no
O2 Eu O4 C4 148.6(3) . 2_646 2_646 no
OW2 Eu O4 C4 -67.9(3) . 2_646 2_646 no
O5 Eu O4 C4 -152.8(2) . 2_646 2_646 no
O6 Eu O4 C4 -25.5(3) . 2_646 2_646 no
O1 Eu O1 Eu 0.00(7) . 3_667 3_667 no
O1 Eu O1 C1 172.7(3) . 3_667 3_667 no
OW1 Eu O1 Eu 116.66(10) . 3_667 3_667 no
OW1 Eu O1 C1 -70.6(3) . 3_667 3_667 no
O2 Eu O1 Eu 9.64(13) . 3_667 3_667 no
O2 Eu O1 C1 -177.6(2) . 3_667 3_667 no
OW2 Eu O1 Eu 153.06(10) . 3_667 3_667 no
OW2 Eu O1 C1 -34.2(2) . 3_667 3_667 no
O5 Eu O1 Eu -123.60(9) . 3_667 3_667 no
O5 Eu O1 C1 49.1(3) . 3_667 3_667 no
O6 Eu O1 Eu -131.82(10) . 3_667 3_667 no
O6 Eu O1 C1 40.9(2) . 3_667 3_667 no
O1 Eu O3 C3 -77.4(2) . 4_565 4_565 no
OW1 Eu O3 C3 162.8(2) . 4_565 4_565 no
O2 Eu O3 C3 -151.9(2) . 4_565 4_565 no
OW2 Eu O3 C3 49.4(3) . 4_565 4_565 no
O5 Eu O3 C3 121.6(2) . 4_565 4_565 no
O6 Eu O3 C3 51.3(2) . 4_565 4_565 no
Eu O1 C1 C2 -3.3(3) . . . no
Eu O1 C1 C4 175.4(3) . . . no
Eu O1 C1 C2 170.19(17) 3_667 . . no
Eu O1 C1 C4 -11.1(5) 3_667 . . no
Eu O2 C2 C1 3.1(3) . . . no
Eu O2 C2 C3 -174.1(2) . . . no
Eu O3 C3 C2 138.2(2) 4_564 . . no
Eu O3 C3 C4 -40.1(4) 4_564 . . no
Eu O4 C4 C1 151.96(19) 2_656 . . no
Eu O4 C4 C3 -30.6(4) 2_656 . . no
Eu O5 C5 O6 -178.42(18) . . 3_567 no
Eu O5 C5 C5 0.6(2) . . 3_567 no
Eu O6 C5 C5 -1.9(3) . 3_567 . no
Eu O6 C5 O5 179.01(17) . 3_567 3_567 no
O1 C1 C2 O2 0.7(4) . . . no
O1 C1 C2 C3 178.8(2) . . . no
C4 C1 C2 O2 -178.5(2) . . . no
C4 C1 C2 C3 -0.36(16) . . . no
O1 C1 C4 O4 -0.4(5) . . . no
O1 C1 C4 C3 -178.6(3) . . . no
C2 C1 C4 O4 178.6(3) . . . no
C2 C1 C4 C3 0.35(16) . . . no
O2 C2 C3 O3 -0.7(5) . . . no
O2 C2 C3 C4 178.2(3) . . . no
C1 C2 C3 O3 -178.5(2) . . . no
C1 C2 C3 C4 0.36(16) . . . no
O3 C3 C4 O4 0.3(5) . . . no
O3 C3 C4 C1 178.5(3) . . . no
C2 C3 C4 O4 -178.5(3) . . . no
C2 C3 C4 C1 -0.35(15) . . . no
O5 C5 C5 O6 0.8(3) . 3_567 . no
O5 C5 C5 O5 180.0(2) . 3_567 3_567 no
O6 C5 C5 O6 180.0(2) 3_567 3_567 . no
